data_4107287
loop_
_publ_author_name
'Nicolas Blouin'
'Alexandre Michaud'
'David Gendron'
'Salem Wakim'
'Emily Blair'
'Rodica Neagu-Plesu'
'Michel Bellet\^ete'
'Gilles Durocher'
'Ye Tao'
'Mario Leclerc'

_publ_contact_author_address
;
      
      D\'epartement de Chimie
      Pavillon Alexandre-Vachon, Local 2240-D
      Universit\'e Laval
      Qu\'ebec, Canada
      G1K 7P4
;
_publ_contact_author_email mario.leclerc@chm.ulaval.ca
_publ_contact_author_fax 418-656-7916
_publ_contact_author_name 'Mario Leclerc'
_publ_contact_author_phone '418 656-5140'
_publ_section_title
;
 Toward a Rational Design of Poly(2,7-Carbazole) Derivatives for Solar
 Cells
;
_journal_name_full 'Journal of the American Chemical Society'
_journal_page_first 732
_journal_page_last 742
_journal_paper_doi 10.1021/ja0771989
_journal_volume 130
_journal_year 2008
_chemical_formula_moiety 'C5 H Br Cl N3 S'
_chemical_formula_sum 'C5 H Br Cl N3 S'
_chemical_formula_weight 250.51
_chemical_name_systematic
; 
 ? 
;
_space_group_IT_number 14
_symmetry_cell_setting monoclinic
_symmetry_space_group_name_Hall '-P 2ybc'
_symmetry_space_group_name_H-M 'P 1 21/c 1'
_atom_sites_solution_hydrogens geom
_atom_sites_solution_primary direct
_atom_sites_solution_secondary difmap
_audit_creation_method SHELXL-97
_cell_angle_alpha 90.00
_cell_angle_beta 90.057(9)
_cell_angle_gamma 90.00
_cell_formula_units_Z 4
_cell_length_a 3.970(3)
_cell_length_b 17.147(13)
_cell_length_c 10.871(8)
_cell_measurement_reflns_used 3204
_cell_measurement_temperature 200(2)
_cell_measurement_theta_max 27.67
_cell_measurement_theta_min 2.22
_cell_volume 740.0(10)
_computing_cell_refinement 'APEX 2 (Bruker, 2005b)'
_computing_data_collection 'APEX 2 (Bruker, 2005b)'
_computing_data_reduction 'SAINT (Bruker, 2003)'
_computing_molecular_graphics 'SHELXTL (Bruker, 2001)'
_computing_publication_material 'SHELXTL (Bruker, 2001)'
_computing_structure_refinement 'SHELXL-97 (Sheldrick, 1997)'
_computing_structure_solution 'SHELXS-97 (Sheldrick, 1990)'
_diffrn_ambient_temperature 200(2)
_diffrn_measured_fraction_theta_full 0.993
_diffrn_measured_fraction_theta_max 0.993
_diffrn_measurement_device_type 'Bruker Smart APEX II CCD'
_diffrn_measurement_method \w
_diffrn_radiation_monochromator graphite
_diffrn_radiation_source 'fine-focus sealed tube'
_diffrn_radiation_type MoK\a
_diffrn_radiation_wavelength 0.71073
_diffrn_reflns_av_R_equivalents 0.0547
_diffrn_reflns_av_sigmaI/netI 0.1226
_diffrn_reflns_limit_h_max 4
_diffrn_reflns_limit_h_min -4
_diffrn_reflns_limit_k_max 20
_diffrn_reflns_limit_k_min -20
_diffrn_reflns_limit_l_max 12
_diffrn_reflns_limit_l_min -12
_diffrn_reflns_number 6688
_diffrn_reflns_theta_full 25.00
_diffrn_reflns_theta_max 25.00
_diffrn_reflns_theta_min 1.87
_exptl_absorpt_coefficient_mu 6.122
_exptl_absorpt_correction_T_max 0.9413
_exptl_absorpt_correction_T_min 0.8376
_exptl_absorpt_correction_type multi-scan
_exptl_absorpt_process_details 'SADABS (Sheldrick, 2004)'
_exptl_crystal_colour brown
_exptl_crystal_density_diffrn 2.248
_exptl_crystal_description Block
_exptl_crystal_F_000 480
_exptl_crystal_size_max 0.03
_exptl_crystal_size_mid 0.01
_exptl_crystal_size_min 0.01
_refine_diff_density_max 0.646
_refine_diff_density_min -1.059
_refine_diff_density_rms 0.172
_refine_ls_extinction_method none
_refine_ls_goodness_of_fit_ref 0.996
_refine_ls_hydrogen_treatment constr
_refine_ls_matrix_type full
_refine_ls_number_parameters 101
_refine_ls_number_reflns 1287
_refine_ls_number_restraints 66
_refine_ls_restrained_S_all 1.011
_refine_ls_R_factor_all 0.0646
_refine_ls_R_factor_gt 0.0559
_refine_ls_shift/su_max 0.000
_refine_ls_shift/su_mean 0.000
_refine_ls_structure_factor_coef Fsqd
_refine_ls_weighting_details 'calc w=1/[\s^2^(Fo^2^)+(0.0320P)^2^+0.0000P] where P=(Fo^2^+2Fc^2^)/3'
_refine_ls_weighting_scheme calc
_refine_ls_wR_factor_gt 0.1370
_refine_ls_wR_factor_ref 0.1395
_reflns_number_gt 980
_reflns_number_total 1287
_reflns_threshold_expression >2sigma(I)
_cod_data_source_file ja0771989-file002.cif
_cod_data_source_block mle011b
_cod_database_code 4107287

loop_
_symmetry_equiv_pos_as_xyz
'x, y, z'
'-x, y+1/2, -z+1/2'
'-x, -y, -z'
'x, -y-1/2, z-1/2'

loop_
_atom_site_label
_atom_site_type_symbol
_atom_site_fract_x
_atom_site_fract_y
_atom_site_fract_z
_atom_site_U_iso_or_equiv
_atom_site_adp_type
_atom_site_occupancy
_atom_site_symmetry_multiplicity
_atom_site_calc_flag
_atom_site_refinement_flags
Br1 Br 0.5284(4) 0.46827(6) 0.81646(12) 0.0458(4) Uani 1 1 d U
Cl1 Cl 0.0848(8) 0.13989(15) 0.5993(3) 0.0458(8) Uani 1 1 d U
S1 S -0.0960(8) 0.39306(15) 0.4521(3) 0.0381(8) Uani 1 1 d U
N1 N 0.101(2) 0.4302(5) 0.5676(8) 0.039(2) Uani 1 1 d U
N2 N -0.069(3) 0.3017(4) 0.4837(8) 0.036(2) Uani 1 1 d U
C1 C 0.198(3) 0.3707(6) 0.6389(10) 0.029(2) Uani 1 1 d U
C2 C 0.387(3) 0.3730(5) 0.7470(10) 0.028(2) Uani 1 1 d U
C3 C 0.473(3) 0.3044(6) 0.8009(9) 0.036(3) Uani 1 1 d U
H3 H 0.6040 0.3060 0.8741 0.043 Uiso 1 1 calc R
N4 N 0.383(2) 0.2335(5) 0.7561(8) 0.034(2) Uani 1 1 d U
C5 C 0.204(3) 0.2294(6) 0.6550(11) 0.034(3) Uani 1 1 d U
C6 C 0.104(3) 0.2969(6) 0.5892(9) 0.030(3) Uani 1 1 d U

loop_
_atom_site_aniso_label
_atom_site_aniso_U_11
_atom_site_aniso_U_22
_atom_site_aniso_U_33
_atom_site_aniso_U_23
_atom_site_aniso_U_13
_atom_site_aniso_U_12
Br1 0.0537(8) 0.0327(5) 0.0512(7) -0.0120(5) -0.0127(9) -0.0034(6)
Cl1 0.0580(19) 0.0207(12) 0.0586(17) -0.0003(12) -0.0096(16) -0.0023(13)
S1 0.0492(19) 0.0293(13) 0.0357(14) 0.0025(11) -0.0085(15) 0.0042(13)
N1 0.042(4) 0.031(4) 0.044(4) 0.007(3) -0.005(4) 0.001(3)
N2 0.041(4) 0.032(3) 0.037(4) -0.003(3) -0.009(4) 0.002(4)
C1 0.029(4) 0.022(4) 0.036(4) 0.001(3) -0.003(4) -0.002(3)
C2 0.030(4) 0.024(4) 0.030(4) -0.006(3) 0.001(4) 0.000(3)
C3 0.038(5) 0.035(4) 0.035(4) -0.001(3) -0.003(4) 0.000(4)
N4 0.043(4) 0.026(4) 0.034(4) 0.007(3) -0.002(3) 0.001(3)
C5 0.036(4) 0.024(4) 0.040(5) -0.006(4) 0.002(4) 0.001(4)
C6 0.032(4) 0.033(4) 0.027(4) 0.005(3) -0.003(4) 0.001(4)

loop_
_atom_type_symbol
_atom_type_description
_atom_type_scat_dispersion_real
_atom_type_scat_dispersion_imag
_atom_type_scat_source
C C 0.0033 0.0016 'International Tables Vol C Tables 4.2.6.8 and 6.1.1.4'
H H 0.0000 0.0000 'International Tables Vol C Tables 4.2.6.8 and 6.1.1.4'
N N 0.0061 0.0033 'International Tables Vol C Tables 4.2.6.8 and 6.1.1.4'
S S 0.1246 0.1234 'International Tables Vol C Tables 4.2.6.8 and 6.1.1.4'
Cl Cl 0.1484 0.1585 'International Tables Vol C Tables 4.2.6.8 and 6.1.1.4'
Br Br -0.2901 2.4595 'International Tables Vol C Tables 4.2.6.8 and 6.1.1.4'

loop_
_geom_angle_atom_site_label_1
_geom_angle_atom_site_label_2
_geom_angle_atom_site_label_3
_geom_angle
N2 S1 N1 100.8(4)
C1 N1 S1 106.8(7)
C6 N2 S1 106.1(7)
N1 C1 C2 128.4(9)
N1 C1 C6 112.6(9)
C2 C1 C6 119.0(9)
C3 C2 C1 118.3(9)
C3 C2 Br1 120.3(8)
C1 C2 Br1 121.5(7)
N4 C3 C2 123.7(9)
N4 C3 H3 118.2
C2 C3 H3 118.1
C5 N4 C3 119.5(9)
N4 C5 C6 122.1(9)
N4 C5 Cl1 119.6(8)
C6 C5 Cl1 118.4(8)
N2 C6 C5 128.7(10)
N2 C6 C1 113.7(9)
C5 C6 C1 117.5(9)

loop_
_geom_bond_atom_site_label_1
_geom_bond_atom_site_label_2
_geom_bond_distance
Br1 C2 1.884(9)
Cl1 C5 1.716(10)
S1 N2 1.607(8)
S1 N1 1.609(9)
N1 C1 1.338(13)
N2 C6 1.340(12)
C1 C2 1.395(14)
C1 C6 1.425(14)
C2 C3 1.359(13)
C3 N4 1.358(12)
C3 H3 0.9500
N4 C5 1.309(13)
C5 C6 1.417(14)

loop_
_geom_torsion_atom_site_label_1
_geom_torsion_atom_site_label_2
_geom_torsion_atom_site_label_3
_geom_torsion_atom_site_label_4
_geom_torsion
N2 S1 N1 C1 -0.4(9)
N1 S1 N2 C6 -0.6(9)
S1 N1 C1 C2 177.4(10)
S1 N1 C1 C6 1.3(12)
N1 C1 C2 C3 -176.2(11)
C6 C1 C2 C3 -0.4(16)
N1 C1 C2 Br1 2.8(17)
C6 C1 C2 Br1 178.7(9)
C1 C2 C3 N4 -0.6(18)
Br1 C2 C3 N4 -179.6(9)
C2 C3 N4 C5 0.4(17)
C3 N4 C5 C6 0.8(16)
C3 N4 C5 Cl1 -179.1(9)
S1 N2 C6 C5 -178.3(10)
S1 N2 C6 C1 1.4(12)
N4 C5 C6 N2 178.0(11)
Cl1 C5 C6 N2 -2.1(18)
N4 C5 C6 C1 -1.6(17)
Cl1 C5 C6 C1 178.3(9)
N1 C1 C6 N2 -1.8(15)
C2 C1 C6 N2 -178.3(11)
N1 C1 C6 C5 177.9(9)
C2 C1 C6 C5 1.4(16)

loop_
_cod_related_entry_id
_cod_related_entry_database
_cod_related_entry_code
1 ChemSpider 30660295
